data_4067895
loop_
_publ_author_name
'Caputo, Christopher B.'
'Stephan, Douglas W.'

_publ_section_title
;
 Activation of Alkyl C--F Bonds by B(C6F5)3: Stoichiometric and Catalytic
 Transformations
;
_journal_issue 1
_journal_name_full Organometallics
_journal_page_first 27
_journal_paper_doi 10.1021/om200885c
_journal_volume 31
_journal_year 2012
_chemical_formula_sum 'C26 H24 B F17 P'
_chemical_formula_weight 701.23
_chemical_name_systematic
; 
 ? 
;
_space_group_IT_number 14
_symmetry_space_group_name_Hall '-P 2yn'
_symmetry_space_group_name_H-M 'P 1 21/n 1'
_atom_sites_solution_hydrogens geom
_atom_sites_solution_primary direct
_atom_sites_solution_secondary difmap
_audit_creation_method SHELXL-97
_cell_angle_alpha 90.00
_cell_angle_beta 114.310(2)
_cell_angle_gamma 90.00
_cell_formula_units_Z 4
_cell_length_a 11.3914(5)
_cell_length_b 25.2126(10)
_cell_length_c 11.5847(5)
_cell_measurement_temperature 150(2)
_cell_volume 3032.2(2)
_computing_structure_refinement 'SHELXL-97 (Sheldrick, 1997)'
_computing_structure_solution 'SHELXS-97 (Sheldrick, 1990)'
_diffrn_ambient_temperature 150(2)
_diffrn_measured_fraction_theta_full 0.998
_diffrn_measured_fraction_theta_max 0.998
_diffrn_radiation_monochromator graphite
_diffrn_radiation_source 'fine-focus sealed tube'
_diffrn_radiation_type MoK\a
_diffrn_radiation_wavelength 0.71073
_diffrn_reflns_av_R_equivalents 0.0407
_diffrn_reflns_av_sigmaI/netI 0.0441
_diffrn_reflns_limit_h_max 14
_diffrn_reflns_limit_h_min -14
_diffrn_reflns_limit_k_max 32
_diffrn_reflns_limit_k_min -25
_diffrn_reflns_limit_l_max 14
_diffrn_reflns_limit_l_min -15
_diffrn_reflns_number 26532
_diffrn_reflns_theta_full 27.50
_diffrn_reflns_theta_max 27.50
_diffrn_reflns_theta_min 1.62
_exptl_absorpt_coefficient_mu 0.212
_exptl_crystal_density_diffrn 1.536
_exptl_crystal_density_method 'not measured'
_exptl_crystal_F_000 1412
_refine_diff_density_max 0.789
_refine_diff_density_min -0.596
_refine_diff_density_rms 0.080
_refine_ls_extinction_method none
_refine_ls_goodness_of_fit_ref 1.037
_refine_ls_hydrogen_treatment mixed
_refine_ls_matrix_type full
_refine_ls_number_parameters 437
_refine_ls_number_reflns 6946
_refine_ls_number_restraints 0
_refine_ls_restrained_S_all 1.037
_refine_ls_R_factor_all 0.1025
_refine_ls_R_factor_gt 0.0677
_refine_ls_shift/su_max 0.001
_refine_ls_shift/su_mean 0.000
_refine_ls_structure_factor_coef Fsqd
_refine_ls_weighting_details 'calc w=1/[\s^2^(Fo^2^)+(0.1146P)^2^+3.0850P] where P=(Fo^2^+2Fc^2^)/3'
_refine_ls_weighting_scheme calc
_refine_ls_wR_factor_gt 0.1895
_refine_ls_wR_factor_ref 0.2165
_reflns_number_gt 4622
_reflns_number_total 6946
_reflns_threshold_expression >2sigma(I)
_cod_data_source_file om200885c_si_002.cif
_cod_data_source_block cbc018_0m
_cod_database_code 4067895

loop_
_symmetry_equiv_pos_as_xyz
'x, y, z'
'-x+1/2, y+1/2, -z+1/2'
'-x, -y, -z'
'x-1/2, -y-1/2, z-1/2'

loop_
_atom_site_label
_atom_site_type_symbol
_atom_site_fract_x
_atom_site_fract_y
_atom_site_fract_z
_atom_site_U_iso_or_equiv
_atom_site_adp_type
_atom_site_occupancy
_atom_site_symmetry_multiplicity
_atom_site_calc_flag
_atom_site_refinement_flags
P1 P 0.63338(9) 0.63674(4) 0.21223(9) 0.0365(2) Uani 1 1 d .
F15 F 1.0607(2) 0.53343(9) 0.8388(2) 0.0559(6) Uani 1 1 d .
F5 F 0.13942(19) 0.52843(9) 0.3905(2) 0.0478(6) Uani 1 1 d .
F10 F 0.6063(3) 0.86236(9) 0.6995(4) 0.1039(14) Uani 1 1 d .
F11 F 0.4876(3) 0.79714(11) 0.4964(3) 0.0869(10) Uani 1 1 d .
F12 F 0.4706(2) 0.69447(9) 0.5277(2) 0.0567(6) Uani 1 1 d .
F9 F 0.6980(4) 0.82022(12) 0.9388(4) 0.1041(12) Uani 1 1 d .
F8 F 0.6907(3) 0.71657(11) 0.9728(2) 0.0693(8) Uani 1 1 d .
F4 F 0.1171(2) 0.57753(10) 0.5885(2) 0.0562(6) Uani 1 1 d .
F7 F 0.57077(18) 0.58098(9) 0.54062(18) 0.0410(5) Uani 1 1 d .
F6 F 0.3701(2) 0.53160(9) 0.36915(19) 0.0470(5) Uani 1 1 d .
F3 F 0.3162(2) 0.62839(10) 0.7611(2) 0.0517(6) Uani 1 1 d .
F2 F 0.56783(18) 0.62629(8) 0.89441(16) 0.0355(4) Uani 1 1 d .
F16 F 1.0180(2) 0.63590(9) 0.7587(2) 0.0516(6) Uani 1 1 d .
F13 F 0.6578(2) 0.52813(7) 0.85647(19) 0.0391(5) Uani 1 1 d .
F14 F 0.8777(2) 0.48011(8) 0.8867(2) 0.0492(6) Uani 1 1 d .
F17 F 0.80321(19) 0.68479(7) 0.72907(19) 0.0381(5) Uani 1 1 d .
C27 C 0.9504(3) 0.55784(14) 0.8248(3) 0.0387(8) Uani 1 1 d .
C28 C 0.9287(3) 0.60928(14) 0.7848(3) 0.0351(7) Uani 1 1 d .
C29 C 0.8152(3) 0.63405(12) 0.7698(3) 0.0287(7) Uani 1 1 d .
C24 C 0.7183(3) 0.60929(11) 0.7930(3) 0.0251(6) Uani 1 1 d .
C12 C 0.4572(3) 0.60507(11) 0.6655(3) 0.0245(6) Uani 1 1 d .
C17 C 0.4615(3) 0.57999(12) 0.5609(3) 0.0271(6) Uani 1 1 d .
C16 C 0.3578(3) 0.55429(12) 0.4687(3) 0.0312(7) Uani 1 1 d .
C15 C 0.2422(3) 0.55296(12) 0.4791(3) 0.0330(7) Uani 1 1 d .
C21 C 0.5965(4) 0.80994(15) 0.7187(6) 0.0670(15) Uani 1 1 d .
C22 C 0.5353(4) 0.77733(16) 0.6147(5) 0.0553(12) Uani 1 1 d .
C23 C 0.5265(3) 0.72388(13) 0.6338(4) 0.0390(8) Uani 1 1 d .
C18 C 0.5758(3) 0.69975(12) 0.7518(3) 0.0310(7) Uani 1 1 d .
C19 C 0.6344(4) 0.73487(15) 0.8516(4) 0.0446(9) Uani 1 1 d .
C20 C 0.6431(4) 0.78841(17) 0.8365(6) 0.0617(13) Uani 1 1 d .
C13 C 0.3373(3) 0.60324(13) 0.6690(3) 0.0308(7) Uani 1 1 d .
C14 C 0.2319(3) 0.57763(13) 0.5796(3) 0.0351(7) Uani 1 1 d .
C26 C 0.8580(3) 0.53099(12) 0.8495(3) 0.0350(8) Uani 1 1 d .
C25 C 0.7458(3) 0.55710(12) 0.8334(3) 0.0291(7) Uani 1 1 d .
C9 C 0.6569(4) 0.53381(15) 0.1571(4) 0.0519(10) Uani 1 1 d .
H9A H 0.7111 0.5025 0.1666 0.078 Uiso 1 1 calc R
H9B H 0.6159 0.5440 0.0676 0.078 Uiso 1 1 calc R
H9C H 0.5905 0.5256 0.1876 0.078 Uiso 1 1 calc R
C8 C 0.7402(3) 0.57962(14) 0.2345(4) 0.0392(8) Uani 1 1 d .
C1 C 0.4877(4) 0.61652(17) 0.2267(4) 0.0513(10) Uani 1 1 d .
H1A H 0.5077 0.5848 0.2819 0.062 Uiso 1 1 calc R
H1B H 0.4625 0.6452 0.2704 0.062 Uiso 1 1 calc R
C2 C 0.3733(4) 0.60382(17) 0.1053(5) 0.0563(11) Uani 1 1 d .
H2A H 0.3409 0.5688 0.0838 0.068 Uiso 1 1 calc R
F1 F 0.2835(3) 0.68844(13) 0.0885(4) 0.0921(10) Uani 1 1 d .
C7 C 0.8236(5) 0.71496(19) 0.3003(5) 0.0646(13) Uani 1 1 d .
H7A H 0.8552 0.7471 0.3515 0.097 Uiso 1 1 calc R
H7B H 0.8080 0.7225 0.2122 0.097 Uiso 1 1 calc R
H7C H 0.8881 0.6868 0.3334 0.097 Uiso 1 1 calc R
C4 C 0.6979(4) 0.69707(15) 0.3063(4) 0.0460(9) Uani 1 1 d .
C5 C 0.5979(5) 0.74062(18) 0.2434(6) 0.0805(17) Uani 1 1 d .
H5A H 0.6273 0.7740 0.2899 0.121 Uiso 1 1 calc R
H5B H 0.5154 0.7303 0.2444 0.121 Uiso 1 1 calc R
H5C H 0.5870 0.7454 0.1556 0.121 Uiso 1 1 calc R
C11 C 0.8091(5) 0.5644(2) 0.3744(4) 0.0638(12) Uani 1 1 d .
H11A H 0.8653 0.5338 0.3829 0.096 Uiso 1 1 calc R
H11B H 0.7452 0.5552 0.4075 0.096 Uiso 1 1 calc R
H11C H 0.8610 0.5944 0.4224 0.096 Uiso 1 1 calc R
C10 C 0.8382(4) 0.59432(17) 0.1807(5) 0.0569(11) Uani 1 1 d .
H10A H 0.8965 0.5644 0.1912 0.085 Uiso 1 1 calc R
H10B H 0.8880 0.6253 0.2260 0.085 Uiso 1 1 calc R
H10C H 0.7927 0.6028 0.0905 0.085 Uiso 1 1 calc R
C6 C 0.7172(6) 0.6883(2) 0.4424(5) 0.0768(16) Uani 1 1 d .
H6A H 0.7518 0.7207 0.4914 0.115 Uiso 1 1 calc R
H6B H 0.7779 0.6591 0.4789 0.115 Uiso 1 1 calc R
H6C H 0.6345 0.6795 0.4448 0.115 Uiso 1 1 calc R
B1 B 0.5803(3) 0.63548(13) 0.7777(3) 0.0254(7) Uani 1 1 d .
C3 C 0.3157(5) 0.6492(2) 0.0228(5) 0.0747(15) Uani 1 1 d .
H3A H 0.3775 0.6635 -0.0093 0.090 Uiso 1 1 calc R
H3B H 0.2375 0.6376 -0.0507 0.090 Uiso 1 1 calc R
H2B H 0.416(5) 0.581(2) 0.040(5) 0.085(16) Uiso 1 1 d .

loop_
_atom_site_aniso_label
_atom_site_aniso_U_11
_atom_site_aniso_U_22
_atom_site_aniso_U_33
_atom_site_aniso_U_23
_atom_site_aniso_U_13
_atom_site_aniso_U_12
P1 0.0334(5) 0.0341(5) 0.0406(5) -0.0050(4) 0.0140(4) 0.0008(3)
F15 0.0376(12) 0.0483(13) 0.0768(17) -0.0098(12) 0.0185(11) 0.0149(10)
F5 0.0350(11) 0.0497(13) 0.0435(12) -0.0078(10) 0.0009(9) -0.0151(9)
F10 0.096(2) 0.0209(12) 0.227(4) 0.0058(17) 0.099(3) 0.0025(12)
F11 0.0726(18) 0.0638(18) 0.120(3) 0.0567(18) 0.0351(18) 0.0095(14)
F12 0.0729(16) 0.0507(14) 0.0374(12) 0.0110(10) 0.0134(11) -0.0146(12)
F9 0.115(3) 0.0596(18) 0.147(3) -0.069(2) 0.063(2) -0.0375(18)
F8 0.0864(19) 0.0654(17) 0.0459(14) -0.0283(12) 0.0170(13) -0.0280(14)
F4 0.0292(11) 0.0807(17) 0.0598(15) -0.0108(12) 0.0196(10) -0.0070(10)
F7 0.0330(10) 0.0628(14) 0.0311(10) -0.0158(9) 0.0172(8) -0.0076(9)
F6 0.0516(13) 0.0545(13) 0.0329(11) -0.0200(9) 0.0153(10) -0.0091(10)
F3 0.0375(11) 0.0758(16) 0.0460(12) -0.0217(11) 0.0214(10) 0.0022(10)
F2 0.0414(11) 0.0433(11) 0.0229(9) -0.0043(8) 0.0142(8) -0.0002(8)
F16 0.0380(11) 0.0483(13) 0.0774(16) -0.0036(11) 0.0326(11) -0.0020(9)
F13 0.0478(12) 0.0266(10) 0.0441(11) 0.0017(8) 0.0202(10) -0.0035(8)
F14 0.0540(13) 0.0262(10) 0.0576(14) 0.0029(9) 0.0133(11) 0.0092(9)
F17 0.0386(10) 0.0294(10) 0.0506(12) 0.0075(8) 0.0227(9) 0.0021(8)
C27 0.0323(17) 0.0341(18) 0.043(2) -0.0105(15) 0.0091(15) 0.0099(14)
C28 0.0301(16) 0.0367(18) 0.0398(18) -0.0085(15) 0.0157(14) -0.0042(14)
C29 0.0308(15) 0.0246(15) 0.0271(15) -0.0044(12) 0.0085(13) 0.0015(12)
C24 0.0283(15) 0.0252(15) 0.0181(13) -0.0051(11) 0.0059(11) -0.0014(12)
C12 0.0297(15) 0.0213(14) 0.0215(14) 0.0019(11) 0.0094(12) 0.0010(11)
C17 0.0256(15) 0.0287(15) 0.0265(15) -0.0021(12) 0.0103(12) -0.0020(12)
C16 0.0369(17) 0.0264(16) 0.0273(16) -0.0065(12) 0.0101(13) -0.0024(13)
C15 0.0308(16) 0.0248(15) 0.0339(17) 0.0012(13) 0.0036(13) -0.0059(12)
C21 0.057(3) 0.0181(18) 0.143(5) -0.005(2) 0.058(3) 0.0000(17)
C22 0.040(2) 0.039(2) 0.091(3) 0.031(2) 0.030(2) 0.0121(17)
C23 0.0323(17) 0.0294(17) 0.055(2) 0.0035(16) 0.0173(16) -0.0003(13)
C18 0.0287(15) 0.0247(15) 0.0407(18) -0.0054(13) 0.0154(14) 0.0005(12)
C19 0.045(2) 0.038(2) 0.055(2) -0.0157(17) 0.0243(19) -0.0046(16)
C20 0.056(3) 0.036(2) 0.102(4) -0.029(2) 0.042(3) -0.0129(19)
C13 0.0329(16) 0.0328(17) 0.0271(16) -0.0010(13) 0.0127(13) 0.0032(13)
C14 0.0295(16) 0.0378(18) 0.0369(18) 0.0037(14) 0.0125(14) -0.0006(13)
C26 0.0414(18) 0.0221(15) 0.0333(17) -0.0040(13) 0.0070(14) 0.0036(13)
C25 0.0322(16) 0.0267(15) 0.0238(15) -0.0042(12) 0.0068(12) -0.0024(12)
C9 0.053(2) 0.0311(19) 0.074(3) -0.0049(18) 0.027(2) 0.0029(17)
C8 0.0375(18) 0.0326(18) 0.045(2) 0.0059(15) 0.0141(16) 0.0048(14)
C1 0.045(2) 0.051(2) 0.063(3) 0.001(2) 0.027(2) -0.0030(18)
C2 0.041(2) 0.047(2) 0.074(3) 0.001(2) 0.016(2) -0.0026(18)
F1 0.083(2) 0.073(2) 0.131(3) 0.0126(19) 0.055(2) 0.0256(16)
C7 0.075(3) 0.059(3) 0.076(3) -0.022(2) 0.047(3) -0.028(2)
C4 0.049(2) 0.041(2) 0.050(2) -0.0158(17) 0.0219(18) -0.0071(16)
C5 0.072(3) 0.042(2) 0.121(5) -0.024(3) 0.033(3) 0.003(2)
C11 0.053(3) 0.065(3) 0.057(3) 0.022(2) 0.007(2) 0.004(2)
C10 0.053(2) 0.045(2) 0.084(3) 0.000(2) 0.039(2) 0.0045(19)
C6 0.105(4) 0.082(4) 0.059(3) -0.031(3) 0.049(3) -0.029(3)
B1 0.0297(17) 0.0251(16) 0.0199(15) -0.0034(13) 0.0086(13) -0.0022(13)
C3 0.058(3) 0.102(4) 0.059(3) 0.001(3) 0.019(2) 0.014(3)

loop_
_atom_type_symbol
_atom_type_description
_atom_type_scat_dispersion_real
_atom_type_scat_dispersion_imag
_atom_type_scat_source
C C 0.0033 0.0016 'International Tables Vol C Tables 4.2.6.8 and 6.1.1.4'
H H 0.0000 0.0000 'International Tables Vol C Tables 4.2.6.8 and 6.1.1.4'
B B 0.0013 0.0007 'International Tables Vol C Tables 4.2.6.8 and 6.1.1.4'
F F 0.0171 0.0103 'International Tables Vol C Tables 4.2.6.8 and 6.1.1.4'
P P 0.1023 0.0942 'International Tables Vol C Tables 4.2.6.8 and 6.1.1.4'

loop_
_geom_angle_atom_site_label_1
_geom_angle_atom_site_label_2
_geom_angle_atom_site_label_3
_geom_angle
C1 P1 C8 110.27(18)
C1 P1 C4 109.64(19)
C8 P1 C4 119.07(18)
F15 C27 C28 120.3(3)
F15 C27 C26 120.3(3)
C28 C27 C26 119.4(3)
F16 C28 C27 119.9(3)
F16 C28 C29 119.9(3)
C27 C28 C29 120.1(3)
F17 C29 C28 115.3(3)
F17 C29 C24 121.3(3)
C28 C29 C24 123.4(3)
C25 C24 C29 113.9(3)
C25 C24 B1 119.3(3)
C29 C24 B1 126.8(3)
C13 C12 C17 113.6(3)
C13 C12 B1 121.3(3)
C17 C12 B1 125.1(3)
F7 C17 C12 120.5(3)
F7 C17 C16 115.3(3)
C12 C17 C16 124.2(3)
F6 C16 C15 120.5(3)
F6 C16 C17 120.2(3)
C15 C16 C17 119.3(3)
F5 C15 C14 120.3(3)
F5 C15 C16 120.6(3)
C14 C15 C16 119.1(3)
C20 C21 F10 122.1(5)
C20 C21 C22 119.0(4)
F10 C21 C22 118.8(5)
F11 C22 C23 120.1(4)
F11 C22 C21 120.9(4)
C23 C22 C21 119.0(4)
F12 C23 C22 115.5(4)
F12 C23 C18 120.3(3)
C22 C23 C18 124.1(4)
C23 C18 C19 113.7(3)
C23 C18 B1 125.6(3)
C19 C18 B1 120.5(3)
F8 C19 C20 116.0(4)
F8 C19 C18 120.2(3)
C20 C19 C18 123.8(4)
C21 C20 F9 119.5(4)
C21 C20 C19 120.2(4)
F9 C20 C19 120.3(5)
F3 C13 C14 115.5(3)
F3 C13 C12 120.6(3)
C14 C13 C12 123.9(3)
F4 C14 C15 119.3(3)
F4 C14 C13 120.8(3)
C15 C14 C13 119.8(3)
F14 C26 C27 119.7(3)
F14 C26 C25 121.5(3)
C27 C26 C25 118.8(3)
F13 C25 C26 115.9(3)
F13 C25 C24 119.7(3)
C26 C25 C24 124.4(3)
C8 C9 H9A 109.5
C8 C9 H9B 109.5
H9A C9 H9B 109.5
C8 C9 H9C 109.5
H9A C9 H9C 109.5
H9B C9 H9C 109.5
C9 C8 C10 108.9(3)
C9 C8 C11 110.8(3)
C10 C8 C11 110.4(3)
C9 C8 P1 107.2(2)
C10 C8 P1 107.8(3)
C11 C8 P1 111.6(3)
C2 C1 P1 116.5(3)
C2 C1 H1A 108.2
P1 C1 H1A 108.2
C2 C1 H1B 108.2
P1 C1 H1B 108.2
H1A C1 H1B 107.3
C3 C2 C1 115.3(4)
C3 C2 H2A 122.4
C1 C2 H2A 122.4
C3 C2 H2B 99(3)
C1 C2 H2B 106(3)
H2A C2 H2B 66.8
C4 C7 H7A 109.5
C4 C7 H7B 109.5
H7A C7 H7B 109.5
C4 C7 H7C 109.5
H7A C7 H7C 109.5
H7B C7 H7C 109.5
C6 C4 C7 110.6(4)
C6 C4 C5 111.1(4)
C7 C4 C5 107.0(4)
C6 C4 P1 110.4(3)
C7 C4 P1 111.7(3)
C5 C4 P1 105.8(3)
C4 C5 H5A 109.5
C4 C5 H5B 109.5
H5A C5 H5B 109.5
C4 C5 H5C 109.5
H5A C5 H5C 109.5
H5B C5 H5C 109.5
C8 C11 H11A 109.5
C8 C11 H11B 109.5
H11A C11 H11B 109.5
C8 C11 H11C 109.5
H11A C11 H11C 109.5
H11B C11 H11C 109.5
C8 C10 H10A 109.5
C8 C10 H10B 109.5
H10A C10 H10B 109.5
C8 C10 H10C 109.5
H10A C10 H10C 109.5
H10B C10 H10C 109.5
C4 C6 H6A 109.5
C4 C6 H6B 109.5
H6A C6 H6B 109.5
C4 C6 H6C 109.5
H6A C6 H6C 109.5
H6B C6 H6C 109.5
F2 B1 C18 108.8(2)
F2 B1 C24 107.1(2)
C18 B1 C24 111.8(2)
F2 B1 C12 106.5(2)
C18 B1 C12 111.1(2)
C24 B1 C12 111.2(2)
F1 C3 C2 110.4(4)
F1 C3 H3A 109.6
C2 C3 H3A 109.6
F1 C3 H3B 109.6
C2 C3 H3B 109.6
H3A C3 H3B 108.1

loop_
_geom_bond_atom_site_label_1
_geom_bond_atom_site_label_2
_geom_bond_distance
P1 C1 1.809(4)
P1 C8 1.834(4)
P1 C4 1.839(4)
F15 C27 1.348(4)
F5 C15 1.348(4)
F10 C21 1.353(5)
F11 C22 1.345(5)
F12 C23 1.349(4)
F9 C20 1.352(5)
F8 C19 1.361(5)
F4 C14 1.353(4)
F7 C17 1.359(4)
F6 C16 1.346(4)
F3 C13 1.346(4)
F2 B1 1.436(4)
F16 C28 1.353(4)
F13 C25 1.353(4)
F14 C26 1.343(4)
F17 C29 1.351(4)
C27 C28 1.365(5)
C27 C26 1.377(5)
C28 C29 1.381(4)
C29 C24 1.387(4)
C24 C25 1.389(4)
C24 B1 1.647(5)
C12 C13 1.384(4)
C12 C17 1.385(4)
C12 B1 1.656(4)
C17 C16 1.384(4)
C16 C15 1.371(5)
C15 C14 1.367(5)
C21 C20 1.357(8)
C21 C22 1.386(7)
C22 C23 1.376(5)
C23 C18 1.387(5)
C18 C19 1.390(5)
C18 B1 1.645(5)
C19 C20 1.370(6)
C13 C14 1.381(5)
C26 C25 1.380(5)
C9 C8 1.529(5)
C9 H9A 0.9800
C9 H9B 0.9800
C9 H9C 0.9800
C8 C10 1.531(6)
C8 C11 1.531(6)
C1 C2 1.507(6)
C1 H1A 0.9900
C1 H1B 0.9900
C2 C3 1.461(7)
C2 H2A 0.9500
C2 H2B 1.20(5)
F1 C3 1.387(6)
C7 C4 1.530(6)
C7 H7A 0.9800
C7 H7B 0.9800
C7 H7C 0.9800
C4 C6 1.515(6)
C4 C5 1.534(7)
C5 H5A 0.9800
C5 H5B 0.9800
C5 H5C 0.9800
C11 H11A 0.9800
C11 H11B 0.9800
C11 H11C 0.9800
C10 H10A 0.9800
C10 H10B 0.9800
C10 H10C 0.9800
C6 H6A 0.9800
C6 H6B 0.9800
C6 H6C 0.9800
C3 H3A 0.9900
C3 H3B 0.9900
